data_2211675
loop_
_publ_author_name
'Bazgir, Ayoob'
'Amani, Vahid'
'Khavasi, Hamid Reza'

_publ_section_title
;
 <i>N</i>-[(2-Hydroxynaphthalen-1-yl)(phenyl)methyl]benzamide
;
_journal_coeditor_code XU2150
_journal_issue 12
_journal_name_full 'Acta Crystallographica Section E'
_journal_page_first o5523
_journal_page_last o5524
_journal_paper_doi 10.1107/S1600536806046526
_journal_volume 62
_journal_year 2006
_chemical_formula_iupac 'C24 H19 N O2'
_chemical_formula_moiety 'C24 H19 N O2'
_chemical_formula_sum 'C24 H19 N O2'
_chemical_formula_weight 353.40
_chemical_name_systematic
;
N-[(2-hydroxynaphthalen-1-yl)(phenyl)methyl]benzamide
;
_space_group_IT_number 61
_symmetry_cell_setting orthorhombic
_symmetry_space_group_name_Hall '-P 2ac 2ab'
_symmetry_space_group_name_H-M 'P b c a'
_atom_sites_solution_hydrogens geom
_atom_sites_solution_primary direct
_atom_sites_solution_secondary difmap
_audit_creation_method SHELXL-97
_cell_angle_alpha 90.00
_cell_angle_beta 90.00
_cell_angle_gamma 90.00
_cell_formula_units_Z 8
_cell_length_a 9.8517(17)
_cell_length_b 11.3516(18)
_cell_length_c 33.451(8)
_cell_measurement_reflns_used 2000
_cell_measurement_temperature 298(2)
_cell_measurement_theta_max 27.1
_cell_measurement_theta_min 2.4
_cell_volume 3740.9(13)
_computing_cell_refinement X-AREA
_computing_data_collection 'X-AREA (Stoe & Cie, 2005)'
_computing_data_reduction X-AREA
_computing_molecular_graphics 'ORTEP-3 for Windows (Farrugia, 1997)'
_computing_publication_material 'WinGX (Farrugia, 1999)'
_computing_structure_refinement 'SHELXL97 (Sheldrick, 1997)'
_computing_structure_solution 'SHELXS97 (Sheldrick, 1997)'
_diffrn_ambient_temperature 298(2)
_diffrn_measured_fraction_theta_full 0.97
_diffrn_measured_fraction_theta_max 0.97
_diffrn_measurement_device_type 'Stoe IPDS-II'
_diffrn_measurement_method '\f? \w?'
_diffrn_radiation_monochromator graphite
_diffrn_radiation_source 'fine-focus sealed tube'
_diffrn_radiation_type MoK\a
_diffrn_radiation_wavelength 0.71073
_diffrn_reflns_av_R_equivalents 0.147
_diffrn_reflns_av_sigmaI/netI 0.063
_diffrn_reflns_limit_h_max 12
_diffrn_reflns_limit_h_min -12
_diffrn_reflns_limit_k_max 14
_diffrn_reflns_limit_k_min -13
_diffrn_reflns_limit_l_max 42
_diffrn_reflns_limit_l_min -42
_diffrn_reflns_number 27152
_diffrn_reflns_theta_full 27.1
_diffrn_reflns_theta_max 27.1
_diffrn_reflns_theta_min 2.4
_diffrn_standards_number 0
_exptl_absorpt_coefficient_mu 0.080
_exptl_absorpt_correction_type none
_exptl_crystal_colour colorless
_exptl_crystal_density_diffrn 1.255
_exptl_crystal_density_method 'not measured'
_exptl_crystal_description needle
_exptl_crystal_F_000 1488
_exptl_crystal_size_max 0.6
_exptl_crystal_size_mid 0.1
_exptl_crystal_size_min 0.05
_refine_diff_density_max 0.32
_refine_diff_density_min -0.19
_refine_ls_extinction_method none
_refine_ls_goodness_of_fit_ref 1.182
_refine_ls_hydrogen_treatment refall
_refine_ls_matrix_type full
_refine_ls_number_parameters 320
_refine_ls_number_reflns 4002
_refine_ls_number_restraints 0
_refine_ls_restrained_S_all 1.182
_refine_ls_R_factor_all 0.110
_refine_ls_R_factor_gt 0.080
_refine_ls_shift/su_max 0.002
_refine_ls_shift/su_mean 0.000
_refine_ls_structure_factor_coef Fsqd
_refine_ls_weighting_details 'calc w=1/[\s^2^(Fo^2^)+(0.0215P)^2^+2.1712P] where P=(Fo^2^+2Fc^2^)/3'
_refine_ls_weighting_scheme calc
_refine_ls_wR_factor_gt 0.137
_refine_ls_wR_factor_ref 0.150
_reflns_number_gt 2906
_reflns_number_total 4002
_reflns_threshold_expression I>2\s(I)
_cod_data_source_file xu2150.cif
_cod_data_source_block I
_cod_original_cell_volume 3740.9(12)
_cod_database_code 2211675
_cod_database_fobs_code 2211675

loop_
_symmetry_equiv_pos_as_xyz
'x, y, z'
'-x+1/2, -y, z+1/2'
'x+1/2, -y+1/2, -z'
'-x, y+1/2, -z+1/2'
'-x, -y, -z'
'x-1/2, y, -z-1/2'
'-x-1/2, y-1/2, z'
'x, -y-1/2, z-1/2'

loop_
_atom_site_type_symbol
_atom_site_label
_atom_site_fract_x
_atom_site_fract_y
_atom_site_fract_z
_atom_site_U_iso_or_equiv
_atom_site_adp_type
_atom_site_calc_flag
_atom_site_occupancy
C C1 0.1004(3) 0.2573(2) 0.39184(7) 0.0458(6) Uani d 1
C C2 -0.0342(3) 0.2792(3) 0.40515(9) 0.0589(8) Uani d 1
H H2 -0.050(3) 0.355(3) 0.4192(9) 0.067(9) Uiso d 1
C C3 -0.1346(3) 0.2020(3) 0.39715(9) 0.0636(8) Uani d 1
H H3 -0.228(3) 0.219(3) 0.4041(8) 0.073(9) Uiso d 1
C C4 -0.1092(3) 0.0986(3) 0.37490(8) 0.0516(7) Uani d 1
C C5 -0.2150(3) 0.0198(4) 0.36434(9) 0.0681(9) Uani d 1
H H5 -0.308(3) 0.043(3) 0.3729(9) 0.074(9) Uiso d 1
C C6 -0.1900(3) -0.0775(3) 0.34197(9) 0.0687(9) Uani d 1
H H6 -0.262(3) -0.129(3) 0.3353(8) 0.062(9) Uiso d 1
C C7 -0.0579(3) -0.1017(3) 0.32939(8) 0.0578(8) Uani d 1
H H7 -0.037(3) -0.171(3) 0.3140(8) 0.064(9) Uiso d 1
C C8 0.0474(3) -0.0293(2) 0.33948(7) 0.0466(6) Uani d 1
H H8 0.141(3) -0.043(2) 0.3295(7) 0.046(7) Uiso d 1
C C9 0.0256(3) 0.0741(2) 0.36260(7) 0.0423(6) Uani d 1
C C10 0.1329(3) 0.1542(2) 0.37262(6) 0.0389(5) Uani d 1
C C11 0.2779(3) 0.1223(2) 0.36075(7) 0.0401(6) Uani d 1
H H11 0.285(2) 0.035(2) 0.3655(6) 0.039(6) Uiso d 1
C C12 0.4256(2) 0.1333(2) 0.42038(7) 0.0391(5) Uani d 1
C C13 0.5145(2) 0.2098(2) 0.44553(6) 0.0406(6) Uani d 1
C C14 0.5928(3) 0.1554(3) 0.47480(8) 0.0587(8) Uani d 1
H H14 0.588(3) 0.071(3) 0.4774(9) 0.073(10) Uiso d 1
C C15 0.6771(4) 0.2226(4) 0.49877(10) 0.0791(11) Uani d 1
H H15 0.730(4) 0.181(4) 0.5152(11) 0.110(14) Uiso d 1
C C16 0.6845(4) 0.3423(4) 0.49395(10) 0.0833(12) Uani d 1
H H16 0.741(4) 0.391(3) 0.5103(10) 0.097(12) Uiso d 1
C C17 0.6063(4) 0.3967(3) 0.46538(9) 0.0707(9) Uani d 1
H H17 0.607(3) 0.479(3) 0.4607(9) 0.069(9) Uiso d 1
C C18 0.5215(3) 0.3301(3) 0.44119(8) 0.0528(7) Uani d 1
H H18 0.467(3) 0.372(3) 0.4226(9) 0.066(9) Uiso d 1
C C19 0.3126(3) 0.1487(2) 0.31732(7) 0.0464(6) Uani d 1
C C20 0.2482(3) 0.2367(3) 0.29638(8) 0.0623(8) Uani d 1
H H19 0.170(4) 0.285(3) 0.3090(9) 0.080(10) Uiso d 1
C C21 0.2853(4) 0.2607(5) 0.25682(9) 0.0939(14) Uani d 1
H H20 0.228(5) 0.326(4) 0.2434(12) 0.122(15) Uiso d 1
C C22 0.3836(5) 0.1944(6) 0.23874(11) 0.1089(18) Uani d 1
H H21 0.413(5) 0.211(4) 0.2117(13) 0.129(15) Uiso d 1
C C23 0.4475(6) 0.1083(5) 0.25901(14) 0.1044(17) Uani d 1
H H22 0.517(5) 0.060(4) 0.2491(14) 0.132(17) Uiso d 1
C C24 0.4132(4) 0.0839(3) 0.29857(11) 0.0733(10) Uani d 1
H H23 0.453(4) 0.018(3) 0.3140(9) 0.080(11) Uiso d 1
N N1 0.3825(2) 0.1768(2) 0.38602(6) 0.0447(5) Uani d 1
H H1B 0.401(3) 0.253(3) 0.3809(8) 0.054(8) Uiso d 1
O O1 0.1977(2) 0.34062(18) 0.39802(6) 0.0597(6) Uani d 1
H H1A 0.160(4) 0.404(4) 0.4086(11) 0.105(14) Uiso d 1
O O2 0.3937(2) 0.03363(16) 0.43208(5) 0.0647(6) Uani d 1

loop_
_atom_site_aniso_label
_atom_site_aniso_U_11
_atom_site_aniso_U_22
_atom_site_aniso_U_33
_atom_site_aniso_U_12
_atom_site_aniso_U_13
_atom_site_aniso_U_23
C1 0.0539(16) 0.0419(14) 0.0417(13) 0.0003(13) 0.0074(12) 0.0037(10)
C2 0.061(2) 0.0554(17) 0.0600(17) 0.0077(16) 0.0171(14) -0.0019(14)
C3 0.0495(18) 0.073(2) 0.0680(19) 0.0080(17) 0.0169(15) 0.0027(16)
C4 0.0426(15) 0.0657(18) 0.0464(14) 0.0010(14) 0.0028(12) 0.0086(13)
C5 0.0420(17) 0.098(3) 0.0640(19) -0.0090(18) 0.0031(14) 0.0033(18)
C6 0.0549(19) 0.089(2) 0.0623(18) -0.0267(19) -0.0085(15) -0.0022(18)
C7 0.0601(19) 0.0640(19) 0.0493(16) -0.0125(17) -0.0113(14) -0.0021(14)
C8 0.0448(15) 0.0499(15) 0.0453(13) -0.0016(13) -0.0069(12) 0.0011(11)
C9 0.0439(14) 0.0487(14) 0.0343(12) 0.0003(12) -0.0025(10) 0.0077(10)
C10 0.0413(13) 0.0416(13) 0.0337(11) 0.0029(11) -0.0002(10) 0.0043(10)
C11 0.0405(14) 0.0398(13) 0.0401(12) -0.0022(12) -0.0047(10) -0.0026(10)
C12 0.0404(13) 0.0389(12) 0.0378(12) 0.0047(11) 0.0016(10) -0.0034(10)
C13 0.0383(13) 0.0503(14) 0.0333(11) -0.0008(12) 0.0029(10) -0.0027(10)
C14 0.0580(19) 0.068(2) 0.0505(15) -0.0033(16) -0.0094(13) 0.0066(14)
C15 0.078(2) 0.104(3) 0.0550(18) -0.019(2) -0.0271(17) 0.014(2)
C16 0.090(3) 0.104(3) 0.0556(18) -0.033(2) -0.0229(18) -0.0078(19)
C17 0.089(3) 0.064(2) 0.0584(18) -0.023(2) -0.0110(17) -0.0080(16)
C18 0.0639(19) 0.0516(16) 0.0429(14) -0.0045(15) -0.0086(13) -0.0042(12)
C19 0.0378(13) 0.0604(17) 0.0410(12) -0.0080(13) 0.0001(11) -0.0141(12)
C20 0.0479(16) 0.098(2) 0.0403(13) -0.0026(18) -0.0022(13) 0.0079(15)
C21 0.070(3) 0.167(4) 0.0443(17) -0.010(3) -0.0050(17) 0.021(2)
C22 0.096(3) 0.187(6) 0.0437(19) -0.028(4) 0.012(2) -0.014(3)
C23 0.095(3) 0.133(4) 0.085(3) -0.013(3) 0.044(3) -0.049(3)
C24 0.070(2) 0.078(2) 0.073(2) 0.001(2) 0.0159(18) -0.0222(19)
N1 0.0481(13) 0.0415(12) 0.0445(11) -0.0072(11) -0.0124(9) 0.0026(9)
O1 0.0665(14) 0.0407(10) 0.0719(13) -0.0043(11) 0.0168(10) -0.0097(9)
O2 0.0962(17) 0.0447(11) 0.0533(11) -0.0100(11) -0.0191(11) 0.0027(9)

loop_
_atom_type_symbol
_atom_type_description
_atom_type_scat_dispersion_real
_atom_type_scat_dispersion_imag
_atom_type_scat_source
C C 0.0033 0.0016 'International Tables Vol C Tables 4.2.6.8 and 6.1.1.4'
H H 0.0000 0.0000 'International Tables Vol C Tables 4.2.6.8 and 6.1.1.4'
N N 0.0061 0.0033 'International Tables Vol C Tables 4.2.6.8 and 6.1.1.4'
O O 0.0106 0.0060 'International Tables Vol C Tables 4.2.6.8 and 6.1.1.4'

loop_
_geom_angle_atom_site_label_1
_geom_angle_atom_site_label_2
_geom_angle_atom_site_label_3
_geom_angle
O1 C1 C10 119.9(2)
O1 C1 C2 119.2(2)
C10 C1 C2 120.9(3)
C3 C2 C1 120.6(3)
C3 C2 H2 122.6(19)
C1 C2 H2 116.7(19)
C2 C3 C4 121.0(3)
C2 C3 H3 121(2)
C4 C3 H3 118(2)
C3 C4 C5 121.7(3)
C3 C4 C9 118.8(3)
C5 C4 C9 119.5(3)
C6 C5 C4 121.2(3)
C6 C5 H5 122.5(19)
C4 C5 H5 116.3(19)
C5 C6 C7 119.8(3)
C5 C6 H6 119.6(18)
C7 C6 H6 120.6(18)
C8 C7 C6 121.0(3)
C8 C7 H7 118(2)
C6 C7 H7 121.2(19)
C7 C8 C9 121.1(3)
C7 C8 H8 121.9(15)
C9 C8 H8 116.8(15)
C4 C9 C8 117.4(2)
C4 C9 C10 119.9(2)
C8 C9 C10 122.7(2)
C1 C10 C9 118.5(2)
C1 C10 C11 122.9(2)
C9 C10 C11 118.6(2)
N1 C11 C19 108.0(2)
N1 C11 C10 114.0(2)
C19 C11 C10 114.3(2)
N1 C11 H11 105.8(14)
C19 C11 H11 109.2(13)
C10 C11 H11 105.2(14)
O2 C12 N1 122.4(2)
O2 C12 C13 120.2(2)
N1 C12 C13 117.5(2)
C18 C13 C14 119.2(3)
C18 C13 C12 123.2(2)
C14 C13 C12 117.6(2)
C15 C14 C13 119.7(3)
C15 C14 H14 121.9(19)
C13 C14 H14 118.4(19)
C16 C15 C14 120.7(3)
C16 C15 H15 124(3)
C14 C15 H15 115(3)
C15 C16 C17 119.9(3)
C15 C16 H16 122(2)
C17 C16 H16 118(2)
C16 C17 C18 119.9(3)
C16 C17 H17 124(2)
C18 C17 H17 117(2)
C13 C18 C17 120.7(3)
C13 C18 H18 122.5(18)
C17 C18 H18 116.8(18)
C20 C19 C24 119.0(3)
C20 C19 C11 121.7(2)
C24 C19 C11 119.2(3)
C19 C20 C21 120.2(3)
C19 C20 H19 121.2(18)
C21 C20 H19 118.6(18)
C22 C21 C20 119.8(4)
C22 C21 H20 126(2)
C20 C21 H20 114(2)
C23 C22 C21 120.5(4)
C23 C22 H21 118(3)
C21 C22 H21 121(3)
C22 C23 C24 120.6(4)
C22 C23 H22 126(3)
C24 C23 H22 113(3)
C19 C24 C23 119.9(4)
C19 C24 H23 117(2)
C23 C24 H23 123(2)
C12 N1 C11 124.6(2)
C12 N1 H1B 117.6(18)
C11 N1 H1B 115.6(18)
C1 O1 H1A 109(3)

loop_
_geom_bond_atom_site_label_1
_geom_bond_atom_site_label_2
_geom_bond_distance
C1 O1 1.362(3)
C1 C10 1.374(3)
C1 C2 1.420(4)
C2 C3 1.348(5)
C2 H2 0.99(3)
C3 C4 1.412(4)
C3 H3 0.97(3)
C4 C5 1.418(4)
C4 C9 1.418(4)
C5 C6 1.357(5)
C5 H5 1.00(3)
C6 C7 1.396(5)
C6 H6 0.95(3)
C7 C8 1.365(4)
C7 H7 0.96(3)
C8 C9 1.422(4)
C8 H8 0.99(3)
C9 C10 1.434(4)
C10 C11 1.526(3)
C11 N1 1.470(3)
C11 C19 1.523(3)
C11 H11 1.01(2)
C12 O2 1.238(3)
C12 N1 1.321(3)
C12 C13 1.493(3)
C13 C18 1.375(4)
C13 C14 1.391(4)
C14 C15 1.383(5)
C14 H14 0.96(3)
C15 C16 1.371(5)
C15 H15 0.89(4)
C16 C17 1.374(5)
C16 H16 0.95(4)
C17 C18 1.387(4)
C17 H17 0.95(3)
C18 H18 0.95(3)
C19 C20 1.375(4)
C19 C24 1.384(4)
C20 C21 1.399(4)
C20 H19 1.04(3)
C21 C22 1.366(7)
C21 H20 1.03(4)
C22 C23 1.346(7)
C22 H21 0.97(4)
C23 C24 1.393(6)
C23 H22 0.94(5)
C24 H23 0.99(3)
N1 H1B 0.89(3)
O1 H1A 0.89(4)

loop_
_geom_hbond_atom_site_label_D
_geom_hbond_atom_site_label_H
_geom_hbond_atom_site_label_A
_geom_hbond_site_symmetry_A
_geom_hbond_distance_DH
_geom_hbond_distance_HA
_geom_hbond_distance_DA
_geom_hbond_angle_DHA
_geom_hbond_publ_flag
N1 H1B O1 . 0.90(3) 2.31(3) 2.633(3) 101(2) yes
O1 H1A O2 7_665 0.88(4) 1.75(4) 2.629(3) 173(4) yes

loop_
_geom_torsion_atom_site_label_1
_geom_torsion_atom_site_label_2
_geom_torsion_atom_site_label_3
_geom_torsion_atom_site_label_4
_geom_torsion
O1 C1 C2 C3 175.6(3)
C10 C1 C2 C3 -3.8(4)
C1 C2 C3 C4 -1.0(5)
C2 C3 C4 C5 -176.5(3)
C2 C3 C4 C9 3.0(4)
C3 C4 C5 C6 178.1(3)
C9 C4 C5 C6 -1.4(4)
C4 C5 C6 C7 0.7(5)
C5 C6 C7 C8 0.5(5)
C6 C7 C8 C9 -1.0(4)
C3 C4 C9 C8 -178.6(2)
C5 C4 C9 C8 0.8(4)
C3 C4 C9 C10 -0.4(4)
C5 C4 C9 C10 179.1(2)
C7 C8 C9 C4 0.3(4)
C7 C8 C9 C10 -177.9(2)
O1 C1 C10 C9 -173.2(2)
C2 C1 C10 C9 6.3(3)
O1 C1 C10 C11 5.6(4)
C2 C1 C10 C11 -174.9(2)
C4 C9 C10 C1 -4.2(3)
C8 C9 C10 C1 174.0(2)
C4 C9 C10 C11 177.0(2)
C8 C9 C10 C11 -4.8(3)
C1 C10 C11 N1 26.8(3)
C9 C10 C11 N1 -154.5(2)
C1 C10 C11 C19 -98.1(3)
C9 C10 C11 C19 80.7(3)
O2 C12 C13 C18 -159.7(3)
N1 C12 C13 C18 19.5(4)
O2 C12 C13 C14 19.9(4)
N1 C12 C13 C14 -160.9(2)
C18 C13 C14 C15 -0.6(5)
C12 C13 C14 C15 179.8(3)
C13 C14 C15 C16 -0.1(6)
C14 C15 C16 C17 0.8(6)
C15 C16 C17 C18 -0.8(6)
C14 C13 C18 C17 0.5(4)
C12 C13 C18 C17 -179.9(3)
C16 C17 C18 C13 0.2(5)
N1 C11 C19 C20 -100.5(3)
C10 C11 C19 C20 27.4(3)
N1 C11 C19 C24 78.3(3)
C10 C11 C19 C24 -153.7(3)
C24 C19 C20 C21 -0.6(5)
C11 C19 C20 C21 178.3(3)
C19 C20 C21 C22 1.5(6)
C20 C21 C22 C23 -1.7(7)
C21 C22 C23 C24 1.0(8)
C20 C19 C24 C23 -0.2(5)
C11 C19 C24 C23 -179.0(3)
C22 C23 C24 C19 0.0(7)
O2 C12 N1 C11 9.5(4)
C13 C12 N1 C11 -169.7(2)
C19 C11 N1 C12 -147.0(2)
C10 C11 N1 C12 84.8(3)

loop_
_cod_related_entry_id
_cod_related_entry_database
_cod_related_entry_code
1 ChemSpider 2108343
